data_1560965
loop_
_publ_author_name
'Cramer, Alisha J.'
'Cole, Jacqueline M.'

_publ_section_title
;
 Host-guest prospects of neodymium and gadolinium ultraphosphate
 frameworks for nuclear waste storage: Multi-temperature topological
 analysis of nanoporous cages in RP5O14
;
_journal_name_full 'Journal of Solid State Chemistry'
_journal_page_first 250
_journal_page_last 257
_journal_paper_doi 10.1016/j.jssc.2018.07.020
_journal_volume 266
_journal_year 2018
_chemical_formula_sum 'Nd O14 P5'
_chemical_formula_weight 523.09
_space_group_IT_number 14
_space_group_name_Hall '-P 2ybc'
_space_group_name_H-M_alt 'P 1 21/c 1'
_symmetry_cell_setting monoclinic
_symmetry_space_group_name_H-M 'P 1 21/c 1'
_atom_sites_solution_hydrogens none
_atom_sites_solution_primary direct
_atom_sites_solution_secondary difmap
_audit_creation_method SHELXL-97
_cell_angle_alpha 90.00
_cell_angle_beta 90.316(13)
_cell_angle_gamma 90.00
_cell_formula_units_Z 4
_cell_length_a 8.763(2)
_cell_length_b 9.002(2)
_cell_length_c 13.029(3)
_cell_measurement_reflns_used 512
_cell_measurement_temperature 370(2)
_cell_measurement_theta_max 28.28
_cell_measurement_theta_min 2.0
_cell_volume 1027.8(4)
_computing_cell_refinement
;
Rigaku CrystalClear-SM Expert 2.0
;
_computing_data_collection 'Rigaku CrystalClear-SM Expert 2.0'
_computing_data_reduction
;
Rigaku CrystalClear-SM Expert 2.0
;
_computing_molecular_graphics
;
SHELXTL-PLUS (Sheldrick, 1995)
;
_computing_publication_material 'SHELXL-97 (Sheldrick, 1997)'
_computing_structure_refinement 'SHELXL-97 (Sheldrick, 1997)'
_computing_structure_solution 'SHELXS-97 (Sheldrick, 1990)'
_diffrn_ambient_temperature 370(2)
_diffrn_measured_fraction_theta_full 0.827
_diffrn_measured_fraction_theta_max 0.827
_diffrn_measurement_device_type 'Rigaku Saturn 724+ CCD'
_diffrn_measurement_method '\w scans'
_diffrn_radiation_monochromator graphite
_diffrn_radiation_source 'fine-focus sealed tube'
_diffrn_radiation_type MoK\a
_diffrn_radiation_wavelength 0.71073
_diffrn_reflns_av_R_equivalents 0.0949
_diffrn_reflns_av_sigmaI/netI 0.0706
_diffrn_reflns_limit_h_max 11
_diffrn_reflns_limit_h_min -5
_diffrn_reflns_limit_k_max 10
_diffrn_reflns_limit_k_min -12
_diffrn_reflns_limit_l_max 13
_diffrn_reflns_limit_l_min -17
_diffrn_reflns_number 3813
_diffrn_reflns_theta_full 28.28
_diffrn_reflns_theta_max 28.28
_diffrn_reflns_theta_min 2.26
_diffrn_standards_decay_% 0
_diffrn_standards_interval_count 0
_diffrn_standards_interval_time 0
_diffrn_standards_number 0
_exptl_absorpt_coefficient_mu 5.918
_exptl_absorpt_correction_T_max 0.743
_exptl_absorpt_correction_T_min 0.317
_exptl_absorpt_correction_type empirical
_exptl_absorpt_process_details
;
T. Higashi, ABSCOR, empirical absorption correction
;
_exptl_crystal_colour purple
_exptl_crystal_density_diffrn 3.381
_exptl_crystal_density_method 'not measured'
_exptl_crystal_description plate
_exptl_crystal_F_000 988
_exptl_crystal_size_max 0.2
_exptl_crystal_size_mid 0.2
_exptl_crystal_size_min 0.05
_refine_diff_density_max 3.794
_refine_diff_density_min -2.670
_refine_diff_density_rms 0.463
_refine_ls_extinction_coef 0.0034(12)
_refine_ls_extinction_expression Fc^*^=kFc[1+0.001xFc^2^\l^3^/sin(2\q)]^-1/4^
_refine_ls_extinction_method SHELXL
_refine_ls_goodness_of_fit_ref 1.133
_refine_ls_hydrogen_treatment none
_refine_ls_matrix_type full
_refine_ls_number_parameters 183
_refine_ls_number_reflns 2104
_refine_ls_number_restraints 0
_refine_ls_restrained_S_all 1.133
_refine_ls_R_factor_all 0.0674
_refine_ls_R_factor_gt 0.0649
_refine_ls_shift/su_max 0.001
_refine_ls_shift/su_mean 0.000
_refine_ls_structure_factor_coef Fsqd
_refine_ls_weighting_details 'calc w=1/[\s^2^(Fo^2^)+(0.1348P)^2^+1.6422P] where P=(Fo^2^+2Fc^2^)/3'
_refine_ls_weighting_scheme calc
_refine_ls_wR_factor_gt 0.1833
_refine_ls_wR_factor_ref 0.1856
_reflns_number_gt 2029
_reflns_number_total 2104
_reflns_threshold_expression >2sigma(I)
_cod_data_source_file nd_013_370_p1.cif
_cod_data_source_block nd_013_370_p1
_cod_original_sg_symbol_H-M P2(1)/c
_cod_database_code 1560965

loop_
_symmetry_equiv_pos_as_xyz
'x, y, z'
'-x, y+1/2, -z+1/2'
'-x, -y, -z'
'x, -y-1/2, z-1/2'

loop_
_atom_site_label
_atom_site_type_symbol
_atom_site_fract_x
_atom_site_fract_y
_atom_site_fract_z
_atom_site_U_iso_or_equiv
_atom_site_adp_type
_atom_site_occupancy
_atom_site_symmetry_multiplicity
_atom_site_calc_flag
_atom_site_refinement_flags
_atom_site_disorder_assembly
_atom_site_disorder_group
Nd1 Nd 0.27694(4) 0.18990(3) 0.99914(3) 0.0103(3) Uani 1 1 d . . .
P1 P 0.2418(2) 0.54852(19) 0.83577(13) 0.0106(4) Uani 1 1 d . . .
P2 P 0.2300(2) 0.55063(19) 1.16392(13) 0.0110(4) Uani 1 1 d . . .
P3 P -0.0044(2) 0.50174(18) 1.32537(14) 0.0107(4) Uani 1 1 d . . .
P4 P 0.3135(2) 0.75371(18) 1.00017(12) 0.0110(4) Uani 1 1 d . . .
P5 P 0.5052(2) 0.0039(2) 1.20454(14) 0.0126(4) Uani 1 1 d . . .
O1 O 0.2197(9) 0.6900(5) 0.9016(6) 0.0184(14) Uani 1 1 d . . .
O2 O 0.2281(8) 0.4071(7) 1.1142(4) 0.0224(12) Uani 1 1 d . . .
O3 O 0.2081(9) 0.6847(5) 1.0899(6) 0.0204(15) Uani 1 1 d . . .
O4 O 0.2898(8) -0.0847(8) 1.0008(4) 0.0253(15) Uani 1 1 d . . .
O5 O 0.5319(7) 0.3130(5) 0.9958(4) 0.0196(13) Uani 1 1 d . . .
O6 O 0.3782(7) 0.5930(6) 1.2229(4) 0.0213(11) Uani 1 1 d . . .
O7 O 0.2229(8) 0.4092(7) 0.8888(4) 0.0252(13) Uani 1 1 d . . .
O8 O 0.0834(6) 0.1162(6) 0.8771(4) 0.0178(11) Uani 1 1 d . . .
O9 O 0.0979(7) 0.5813(6) 1.2399(4) 0.0195(12) Uani 1 1 d . . .
O10 O 0.4152(7) 0.1183(6) 1.1508(4) 0.0221(12) Uani 1 1 d . . .
O11 O 0.4020(7) 0.5759(6) 0.7899(5) 0.0227(13) Uani 1 1 d . . .
O12 O 0.4135(7) 0.1161(6) 0.8490(4) 0.0218(12) Uani 1 1 d . . .
O13 O 0.0797(7) 0.1210(6) 1.1171(4) 0.0190(11) Uani 1 1 d . . .
O14 O 0.1275(8) 0.5814(6) 0.7481(4) 0.0217(12) Uani 1 1 d . . .

loop_
_atom_site_aniso_label
_atom_site_aniso_U_11
_atom_site_aniso_U_22
_atom_site_aniso_U_33
_atom_site_aniso_U_23
_atom_site_aniso_U_13
_atom_site_aniso_U_12
Nd1 0.0171(4) 0.0074(3) 0.0065(4) 0.00006(9) 0.0015(3) -0.00008(10)
P1 0.0170(9) 0.0088(7) 0.0059(9) -0.0007(5) 0.0006(8) -0.0001(6)
P2 0.0186(9) 0.0081(7) 0.0063(9) 0.0007(5) 0.0028(8) -0.0004(6)
P3 0.0149(8) 0.0108(7) 0.0064(8) -0.0008(5) 0.0026(8) -0.0002(6)
P4 0.0191(8) 0.0068(8) 0.0071(8) -0.0005(5) 0.0010(7) -0.0018(6)
P5 0.0170(8) 0.0137(8) 0.0072(8) 0.0011(6) 0.0025(8) 0.0009(6)
O1 0.026(3) 0.016(3) 0.013(3) -0.0077(17) 0.001(3) 0.0048(18)
O2 0.036(3) 0.017(2) 0.015(3) -0.008(2) 0.003(3) 0.000(2)
O3 0.027(3) 0.020(3) 0.013(3) 0.0065(18) 0.009(3) 0.003(2)
O4 0.039(4) 0.010(3) 0.027(4) -0.0014(18) 0.010(3) 0.003(2)
O5 0.020(3) 0.019(2) 0.020(3) 0.0031(18) 0.004(3) -0.0019(18)
O6 0.027(3) 0.014(2) 0.023(3) -0.001(2) -0.010(3) -0.003(2)
O7 0.037(3) 0.020(3) 0.018(3) 0.012(2) -0.006(3) -0.001(3)
O8 0.022(3) 0.014(2) 0.017(2) -0.0039(19) -0.002(2) -0.003(2)
O9 0.030(3) 0.011(2) 0.018(3) 0.0024(19) 0.014(3) 0.000(2)
O10 0.029(3) 0.021(3) 0.017(3) 0.001(2) -0.001(3) -0.001(2)
O11 0.020(3) 0.025(3) 0.023(3) -0.013(2) 0.009(3) -0.007(2)
O12 0.026(3) 0.022(3) 0.018(3) -0.002(2) 0.006(3) 0.006(2)
O13 0.026(3) 0.017(2) 0.013(2) 0.0076(19) 0.005(2) -0.004(2)
O14 0.033(3) 0.015(3) 0.017(3) 0.002(2) -0.005(3) -0.002(2)

loop_
_atom_type_symbol
_atom_type_description
_atom_type_scat_dispersion_real
_atom_type_scat_dispersion_imag
_atom_type_scat_source
O O 0.0106 0.0060 'International Tables Vol C Tables 4.2.6.8 and 6.1.1.4'
P P 0.1023 0.0942 'International Tables Vol C Tables 4.2.6.8 and 6.1.1.4'
Nd Nd -0.1943 3.0179 'International Tables Vol C Tables 4.2.6.8 and 6.1.1.4'

loop_
_geom_angle_atom_site_label_1
_geom_angle_atom_site_label_2
_geom_angle_atom_site_label_3
_geom_angle
_geom_angle_site_symmetry_1
_geom_angle_site_symmetry_3
O12 Nd1 O10 110.2(2) . .
O12 Nd1 O13 144.8(2) . .
O10 Nd1 O13 76.4(2) . .
O12 Nd1 O8 74.8(2) . .
O10 Nd1 O8 145.0(2) . .
O13 Nd1 O8 81.07(19) . .
O12 Nd1 O4 72.95(18) . .
O10 Nd1 O4 72.65(19) . .
O13 Nd1 O4 76.66(19) . .
O8 Nd1 O4 76.3(2) . .
O12 Nd1 O7 80.9(2) . .
O10 Nd1 O7 141.5(2) . .
O13 Nd1 O7 116.1(2) . .
O8 Nd1 O7 72.9(2) . .
O4 Nd1 O7 143.8(2) . .
O12 Nd1 O5 69.93(19) . .
O10 Nd1 O5 71.68(19) . .
O13 Nd1 O5 140.73(19) . .
O8 Nd1 O5 137.51(19) . .
O4 Nd1 O5 113.77(19) . .
O7 Nd1 O5 78.7(2) . .
O12 Nd1 O2 142.6(2) . .
O10 Nd1 O2 78.7(2) . .
O13 Nd1 O2 72.07(19) . .
O8 Nd1 O2 119.2(2) . .
O4 Nd1 O2 141.56(18) . .
O7 Nd1 O2 72.1(2) . .
O5 Nd1 O2 79.62(19) . .
O7 P1 O14 116.5(4) . .
O7 P1 O1 115.8(4) . .
O14 P1 O1 99.7(4) . .
O7 P1 O11 115.5(4) . .
O14 P1 O11 105.7(3) . .
O1 P1 O11 101.5(4) . .
O2 P2 O9 115.9(4) . .
O2 P2 O6 116.7(4) . .
O9 P2 O6 105.4(3) . .
O2 P2 O3 114.5(4) . .
O9 P2 O3 99.7(3) . .
O6 P2 O3 102.5(4) . .
O13 P3 O8 121.9(3) 2_557 4_566
O13 P3 O9 106.4(3) 2_557 .
O8 P3 O9 110.3(3) 4_566 .
O13 P3 O14 109.9(3) 2_557 3_567
O8 P3 O14 106.4(3) 4_566 3_567
O9 P3 O14 99.7(3) . 3_567
O4 P4 O5 122.0(3) 1_565 3_667
O4 P4 O3 107.1(3) 1_565 .
O5 P4 O3 110.1(3) 3_667 .
O4 P4 O1 106.4(3) 1_565 .
O5 P4 O1 110.1(3) 3_667 .
O3 P4 O1 98.5(4) . .
O12 P5 O10 123.2(3) 3_657 .
O12 P5 O6 109.8(3) 3_657 2_647
O10 P5 O6 105.6(3) . 2_647
O12 P5 O11 106.0(3) 3_657 4_566
O10 P5 O11 109.9(3) . 4_566
O6 P5 O11 100.1(3) 2_647 4_566
P1 O1 P4 131.6(5) . .
P2 O2 Nd1 164.9(4) . .
P2 O3 P4 132.6(5) . .
P4 O4 Nd1 174.4(4) 1_545 .
P4 O5 Nd1 129.6(3) 3_667 .
P2 O6 P5 134.2(4) . 2_657
P1 O7 Nd1 161.1(5) . .
P3 O8 Nd1 149.8(3) 4_565 .
P2 O9 P3 141.8(4) . .
P5 O10 Nd1 147.8(3) . .
P1 O11 P5 135.3(4) . 4_565
P5 O12 Nd1 146.8(3) 3_657 .
P3 O13 Nd1 147.5(3) 2_547 .
P1 O14 P3 140.8(4) . 3_567

loop_
_geom_bond_atom_site_label_1
_geom_bond_atom_site_label_2
_geom_bond_distance
_geom_bond_site_symmetry_2
Nd1 O12 2.393(5) .
Nd1 O10 2.400(6) .
Nd1 O13 2.401(5) .
Nd1 O8 2.411(6) .
Nd1 O4 2.474(7) .
Nd1 O7 2.486(6) .
Nd1 O5 2.494(6) .
Nd1 O2 2.502(5) .
P1 O7 1.442(6) .
P1 O14 1.544(6) .
P1 O1 1.548(5) .
P1 O11 1.548(6) .
P2 O2 1.445(6) .
P2 O9 1.552(5) .
P2 O6 1.553(6) .
P2 O3 1.556(6) .
P3 O13 1.468(5) 2_557
P3 O8 1.473(5) 4_566
P3 O9 1.602(5) .
P3 O14 1.621(6) 3_567
P4 O4 1.470(7) 1_565
P4 O5 1.483(6) 3_667
P4 O3 1.618(7) .
P4 O1 1.626(8) .
P5 O12 1.472(5) 3_657
P5 O10 1.472(6) .
P5 O6 1.603(6) 2_647
P5 O11 1.607(6) 4_566
O4 P4 1.470(7) 1_545
O5 P4 1.483(6) 3_667
O6 P5 1.603(6) 2_657
O8 P3 1.473(5) 4_565
O11 P5 1.607(6) 4_565
O12 P5 1.472(5) 3_657
O13 P3 1.468(5) 2_547
O14 P3 1.621(6) 3_567

_cod_database_fobs_code 1560965
